data_2205229
loop_
_publ_author_name
'He, Hong-Yin'
'Zhu, Long-Guan'
'Ng, Seik Weng'

_publ_section_title <i>catena</i>-Poly[[[\m-4,4'-bipyridine-bis[aquacopper(II)]]-di-\m-2-nitroterephthalato]
_journal_issue 3
_journal_name_full 'Acta Crystallographica Section E'
_journal_page_first m601
_journal_page_last m602
_journal_paper_doi 10.1107/S1600536805005751
_journal_volume 61
_journal_year 2005
_chemical_formula_iupac '[Cu2 (C8 H3 N O6)2 (C10 H8 N2) (H2 O)2]'
_chemical_formula_sum 'C26 H18 Cu2 N4 O14'
_chemical_formula_weight 737.52
_chemical_name_systematic catena-Poly[[\m-4,4'-bipyridine-bis[aquacopper(II)]]-di-\m-2-nitroterephthalato]
_space_group_IT_number 64
_symmetry_cell_setting orthorhombic
_symmetry_space_group_name_Hall '-C 2ac 2'
_symmetry_space_group_name_H-M 'C m c a'
_atom_sites_solution_hydrogens geom
_atom_sites_solution_primary direct
_atom_sites_solution_secondary difmap
_audit_creation_method SHELXL-97
_cell_angle_alpha 90
_cell_angle_beta 90
_cell_angle_gamma 90
_cell_formula_units_Z 4
_cell_length_a 21.662(2)
_cell_length_b 16.726(2)
_cell_length_c 7.4050(10)
_cell_measurement_reflns_used 1365
_cell_measurement_temperature 295(2)
_cell_measurement_theta_max 23.2
_cell_measurement_theta_min 2.4
_cell_volume 2683.0(5)
_computing_cell_refinement 'SAINT (Bruker, 2001)'
_computing_data_collection 'SMART (Bruker, 2001)'
_computing_data_reduction SAINT
_computing_molecular_graphics 'ORTEPII (Johnson, 1976)'
_computing_publication_material SHELXL97
_computing_structure_refinement 'SHELXL97 (Sheldrick, 1997)'
_computing_structure_solution 'SHELXS97 (Sheldrick, 1997)'
_diffrn_ambient_temperature 295(2)
_diffrn_measured_fraction_theta_full 0.99
_diffrn_measured_fraction_theta_max 0.99
_diffrn_measurement_device_type 'Bruker SMART area-detector'
_diffrn_measurement_method '\f and \w'
_diffrn_radiation_monochromator graphite
_diffrn_radiation_source 'fine-focus sealed tube'
_diffrn_radiation_type MoK\a
_diffrn_radiation_wavelength 0.71073
_diffrn_reflns_av_R_equivalents 0.082
_diffrn_reflns_av_sigmaI/netI 0.073
_diffrn_reflns_limit_h_max 18
_diffrn_reflns_limit_h_min -27
_diffrn_reflns_limit_k_max 21
_diffrn_reflns_limit_k_min -21
_diffrn_reflns_limit_l_max 9
_diffrn_reflns_limit_l_min -9
_diffrn_reflns_number 7488
_diffrn_reflns_theta_full 27.5
_diffrn_reflns_theta_max 27.5
_diffrn_reflns_theta_min 1.9
_diffrn_standards_number 0
_exptl_absorpt_coefficient_mu 1.670
_exptl_absorpt_correction_T_max 0.825
_exptl_absorpt_correction_T_min 0.656
_exptl_absorpt_correction_type multi-scan
_exptl_absorpt_process_details '(SADABS; Bruker, 2001)'
_exptl_crystal_colour Blue
_exptl_crystal_density_diffrn 1.826
_exptl_crystal_density_method 'not measured'
_exptl_crystal_description Block
_exptl_crystal_F_000 1488
_exptl_crystal_size_max 0.29
_exptl_crystal_size_mid 0.15
_exptl_crystal_size_min 0.12
_refine_diff_density_max 0.64
_refine_diff_density_min -0.49
_refine_ls_extinction_method none
_refine_ls_goodness_of_fit_ref 0.92
_refine_ls_hydrogen_treatment constr
_refine_ls_matrix_type full
_refine_ls_number_parameters 125
_refine_ls_number_reflns 1579
_refine_ls_number_restraints 15
_refine_ls_restrained_S_all 0.98
_refine_ls_R_factor_all 0.087
_refine_ls_R_factor_gt 0.050
_refine_ls_shift/su_max 0.001
_refine_ls_shift/su_mean 0.000
_refine_ls_structure_factor_coef Fsqd
_refine_ls_weighting_details 'calc w = 1/[\s^2^(Fo^2^)+(0.0768P)^2^] where P = (Fo^2^+2Fc^2^)/3'
_refine_ls_weighting_scheme calc
_refine_ls_wR_factor_gt 0.125
_refine_ls_wR_factor_ref 0.137
_reflns_number_gt 980
_reflns_number_total 1579
_reflns_threshold_expression I>2\s(I)
_cod_data_source_file cf6404.cif
_cod_data_source_block I
_cod_original_sg_symbol_Hall '-C 2 b c 2'
_cod_database_code 2205229
_cod_database_fobs_code 2205229

loop_
_symmetry_equiv_pos_as_xyz
'x, y, z'
'-x, -y+1/2, z+1/2'
'-x, y+1/2, -z+1/2'
'x, -y, -z'
'x+1/2, y+1/2, z'
'-x+1/2, -y+1, z+1/2'
'-x+1/2, y+1, -z+1/2'
'x+1/2, -y+1/2, -z'
'-x, -y, -z'
'x, y-1/2, -z-1/2'
'x, -y-1/2, z-1/2'
'-x, y, z'
'-x+1/2, -y+1/2, -z'
'x+1/2, y, -z-1/2'
'x+1/2, -y, z-1/2'
'-x+1/2, y+1/2, z'

loop_
_atom_site_label
_atom_site_fract_x
_atom_site_fract_y
_atom_site_fract_z
_atom_site_U_iso_or_equiv
_atom_site_adp_type
_atom_site_calc_flag
_atom_site_refinement_flags
_atom_site_occupancy
_atom_site_disorder_assembly
_atom_site_disorder_group
_atom_site_type_symbol
Cu1 0.5000 0.65032(5) 0.83390(10) 0.0370(3) Uani d S 1 . . Cu
O1 0.41080(10) 0.6461(2) 0.8131(5) 0.0510(10) Uani d . 1 . . O
O2 0.4018(2) 0.7729(3) 0.9007(6) 0.0690(10) Uani d . 1 . . O
O3 0.3180(5) 0.5419(7) 0.964(2) 0.129(4) Uani d PDU 0.50 A -1 O
O4 0.3030(6) 0.5160(10) 0.676(3) 0.166(6) Uani d PDU 0.50 A -1 O
O1w 0.5000 0.7008(4) 0.5997(6) 0.0510(10) Uani d S 1 . . O
N1 0.5000 0.5961(3) 1.0736(7) 0.0370(10) Uani d S 1 . . N
N2 0.3011(5) 0.5542(7) 0.811(2) 0.131(7) Uani d PD 0.50 A -1 N
C1 0.3807(2) 0.7105(4) 0.8433(6) 0.0460(10) Uani d . 1 . . C
C2 0.3127(2) 0.7075(3) 0.7958(6) 0.0380(10) Uani d . 1 . . C
C3 0.2807(2) 0.7780(3) 0.7723(6) 0.0400(10) Uani d . 1 . . C
C4 0.2809(2) 0.6380(3) 0.7717(9) 0.0540(10) Uani d D 1 . . C
C5 0.5518(2) 0.5771(4) 1.1583(8) 0.064(2) Uani d . 1 . . C
C6 0.5534(2) 0.5389(4) 1.3219(8) 0.068(2) Uani d . 1 . . C
C7 0.5000 0.5194(4) 1.4090(8) 0.0350(10) Uani d S 1 . . C
H1w 0.5356 0.6964 0.5523 0.062 Uiso calc R 1 . . H
H3 0.3012 0.8264 0.7868 0.048 Uiso calc R 1 . . H
H4 0.3015 0.5895 0.7848 0.064 Uiso calc PR 0.50 . . H
H5 0.5891 0.5904 1.1038 0.076 Uiso calc R 1 . . H
H6 0.5912 0.5262 1.3741 0.081 Uiso calc R 1 . . H

loop_
_atom_site_aniso_label
_atom_site_aniso_U_11
_atom_site_aniso_U_22
_atom_site_aniso_U_33
_atom_site_aniso_U_12
_atom_site_aniso_U_13
_atom_site_aniso_U_23
Cu1 0.0167(4) 0.0530(6) 0.0414(5) 0.000 0.000 0.0163(4)
O1 0.018(2) 0.074(2) 0.061(2) 0.002(2) 0.0010(10) 0.030(2)
O2 0.032(2) 0.103(3) 0.073(3) -0.007(2) -0.0179(18) -0.027(2)
O3 0.093(7) 0.113(7) 0.180(9) -0.008(6) 0.016(7) 0.046(7)
O4 0.106(8) 0.170(10) 0.230(10) 0.026(7) -0.050(8) -0.044(8)
O1w 0.019(2) 0.090(4) 0.045(3) 0.000 0.000 0.020(3)
N1 0.025(3) 0.049(4) 0.038(3) 0.000 0.000 0.009(3)
N2 0.026(6) 0.22(2) 0.140(10) -0.017(8) -0.023(7) -0.04(2)
C1 0.022(2) 0.086(4) 0.030(2) -0.002(2) -0.003(2) 0.008(3)
C2 0.021(2) 0.060(3) 0.033(3) 0.003(2) -0.002(2) 0.002(2)
C3 0.024(2) 0.055(3) 0.041(3) -0.006(2) -0.003(2) -0.004(2)
C4 0.033(3) 0.044(3) 0.084(4) 0.009(2) -0.005(3) 0.005(3)
C5 0.022(2) 0.111(5) 0.058(3) 0.001(3) 0.000(2) 0.041(4)
C6 0.026(3) 0.119(5) 0.057(3) 0.004(3) -0.003(2) 0.044(4)
C7 0.034(3) 0.037(4) 0.034(3) 0.000 0.000 0.008(3)

loop_
_atom_type_symbol
_atom_type_description
_atom_type_scat_dispersion_real
_atom_type_scat_dispersion_imag
_atom_type_scat_source
C C 0.0033 0.0016 'International Tables Vol C Tables 4.2.6.8 and 6.1.1.4'
H H 0.0000 0.0000 'International Tables Vol C Tables 4.2.6.8 and 6.1.1.4'
N N 0.0061 0.0033 'International Tables Vol C Tables 4.2.6.8 and 6.1.1.4'
O O 0.0106 0.0060 'International Tables Vol C Tables 4.2.6.8 and 6.1.1.4'
Cu Cu 0.3201 1.2651 'International Tables Vol C Tables 4.2.6.8 and 6.1.1.4'

loop_
_geom_angle_atom_site_label_1
_geom_angle_atom_site_label_2
_geom_angle_atom_site_label_3
_geom_angle_site_symmetry_1
_geom_angle_site_symmetry_3
_geom_angle
_geom_angle_publ_flag
O1 Cu1 O1 . 12_655 170.0(2) yes
O1 Cu1 O1w . . 86.80(10) yes
O1 Cu1 N1 . . 93.10(10) yes
O1 Cu1 O1w 12_655 . 86.80(10) ?
O1 Cu1 N1 12_655 . 93.10(10) ?
O1w Cu1 N1 . . 178.9(2) yes
C1 O1 Cu1 . . 117.7(3) ?
C5 N1 C5 12_655 . 115.8(6) ?
C5 N1 Cu1 12_655 . 122.1(3) ?
C5 N1 Cu1 . . 122.1(3) ?
O4 N2 O3 . . 134(2) ?
O2 C1 O1 . . 126.3(4) ?
O2 C1 C2 . . 118.4(5) ?
O1 C1 C2 . . 115.3(5) ?
C4 C2 C3 . . 117.4(4) ?
C4 C2 C1 . . 123.3(5) ?
C3 C2 C1 . . 119.3(4) ?
C3 C3 C2 7_546 . 121.2(3) ?
C2 C4 C4 . 7_546 121.4(3) ?
N1 C5 C6 . . 123.5(5) ?
C7 C6 C5 . . 120.6(5) ?
C6 C7 C6 12_655 . 116.0(6) ?
C6 C7 C7 12_655 9_668 122.0(3) ?
C6 C7 C7 . 9_668 122.0(3) ?
Cu1 O1w H1w . . 109.5 ?
C3 C3 H3 7_546 . 119.4 ?
C2 C3 H3 . . 119.4 ?
C2 C4 H4 . . 119.3 ?
C4 C4 H4 7_546 . 119.3 ?
N1 C5 H5 . . 118.2 ?
C6 C5 H5 . . 118.2 ?
C7 C6 H6 . . 119.7 ?
C5 C6 H6 . . 119.7 ?

loop_
_geom_bond_atom_site_label_1
_geom_bond_atom_site_label_2
_geom_bond_site_symmetry_2
_geom_bond_distance
_geom_bond_publ_flag
Cu1 O1 . 1.939(3) yes
Cu1 O1 12_655 1.939(3) ?
Cu1 O1w . 1.928(5) yes
Cu1 N1 . 1.993(5) yes
O1 C1 . 1.278(6) ?
O2 C1 . 1.216(7) ?
O3 N2 . 1.212(9) ?
O4 N2 . 1.190(10) ?
N1 C5 12_655 1.324(5) ?
N1 C5 . 1.324(5) ?
C1 C2 . 1.516(6) ?
C2 C4 . 1.362(7) ?
C2 C3 . 1.379(7) ?
C3 C3 7_546 1.372(8) ?
C4 C4 7_546 1.380(10) ?
C5 C6 . 1.370(7) ?
C6 C7 . 1.363(6) ?
C7 C6 12_655 1.363(6) ?
C7 C7 9_668 1.500(10) ?
O1w H1w . 0.85 ?
C3 H3 . 0.93 ?
C4 H4 . 0.93 ?
C5 H5 . 0.93 ?
C6 H6 . 0.93 ?

loop_
_geom_hbond_atom_site_label_D
_geom_hbond_atom_site_label_H
_geom_hbond_atom_site_label_A
_geom_hbond_site_symmetry_A
_geom_hbond_distance_DH
_geom_hbond_distance_HA
_geom_hbond_distance_DA
_geom_hbond_angle_DHA
_geom_hbond_publ_flag
O1w H1w O2 2_664 0.85 1.83 2.625(4) 154 no

loop_
_geom_torsion_atom_site_label_1
_geom_torsion_atom_site_label_2
_geom_torsion_atom_site_label_3
_geom_torsion_atom_site_label_4
_geom_torsion_site_symmetry_1
_geom_torsion_site_symmetry_4
_geom_torsion
O1w Cu1 O1 C1 . . -77.9(4)
O1 Cu1 O1 C1 12_655 . -129.0(10)
N1 Cu1 O1 C1 . . 103.2(4)
O1 Cu1 N1 C5 . 12_655 -4.0(5)
O1 Cu1 N1 C5 12_655 12_655 -176.2(5)
O1 Cu1 N1 C5 . . 176.2(5)
O1 Cu1 N1 C5 12_655 . 4.0(5)
Cu1 O1 C1 O2 . . -7.5(7)
Cu1 O1 C1 C2 . . 170.4(3)
O2 C1 C2 C4 . . -164.0(5)
O1 C1 C2 C4 . . 17.9(7)
O2 C1 C2 C3 . . 17.1(7)
O1 C1 C2 C3 . . -161.0(4)
C4 C2 C3 C3 . 7_546 0.5(8)
C1 C2 C3 C3 . 7_546 179.4(5)
C3 C2 C4 C4 . 7_546 -1.0(10)
C1 C2 C4 C4 . 7_546 -179.9(7)
C5 N1 C5 C6 12_655 . 1.0(10)
Cu1 N1 C5 C6 . . -179.1(5)
N1 C5 C6 C7 . . -1.0(10)
C5 C6 C7 C6 . 12_655 1.0(10)
C5 C6 C7 C7 . 9_668 -177.6(7)
